data_7703135
loop_
_publ_author_name
'Chen, Jing-Huo'
'Wei, Donghui'
'Yang, Guang'
'Ma, Jian-Gong'
'Cheng, Peng'

_publ_section_title
;
 A systematic investigation of structural transformation in a copper
 pyrazolato system: a case study.
;
_journal_issue 4
_journal_name_full 'Dalton transactions (Cambridge, England : 2003)'
_journal_page_first 1116
_journal_page_last 1123
_journal_paper_doi 10.1039/c9dt04263f
_journal_volume 49
_journal_year 2020
_chemical_formula_moiety 'C96 H78 Cl6 Cu6 N12 O6'
_chemical_formula_sum 'C96 H78 Cl6 Cu6 N12 O6'
_chemical_formula_weight 2089.64
_space_group_crystal_system monoclinic
_space_group_IT_number 14
_space_group_name_Hall '-P 2ybc'
_space_group_name_H-M_alt 'P 1 21/c 1'
_atom_sites_solution_hydrogens geom
_atom_sites_solution_primary direct
_audit_creation_date 2018-10-29
_audit_creation_method
;
Olex2 1.2-beta
(compiled 2017.08.10 svn.r3458 for OlexSys, GUI svn.r5381)
;
_audit_update_record
;
2019-11-04 deposited with the CCDC.	2019-12-05 downloaded from the CCDC.
;
_cell_angle_alpha 90
_cell_angle_beta 100.1273(19)
_cell_angle_gamma 90
_cell_formula_units_Z 4
_cell_length_a 29.1746(6)
_cell_length_b 16.6071(4)
_cell_length_c 19.2602(4)
_cell_measurement_reflns_used 10675
_cell_measurement_temperature 120(10)
_cell_measurement_theta_max 28.9210
_cell_measurement_theta_min 3.4240
_cell_volume 9186.3(4)
_computing_cell_refinement
;
CrysAlisPro, Agilent Technologies,
Version 1.171.36.28 (release 01-02-2013 CrysAlis171 .NET)
(compiled Feb  1 2013,16:14:44)
;
_computing_data_collection
;
CrysAlisPro, Agilent Technologies,
Version 1.171.36.28 (release 01-02-2013 CrysAlis171 .NET)
(compiled Feb  1 2013,16:14:44)
;
_computing_data_reduction
;
CrysAlisPro, Agilent Technologies,
Version 1.171.36.28 (release 01-02-2013 CrysAlis171 .NET)
(compiled Feb  1 2013,16:14:44)
;
_computing_structure_refinement 'XL (Sheldrick, 2018)'
_computing_structure_solution 'XS (Sheldrick, 2018)'
_diffrn_ambient_temperature 120(10)
_diffrn_detector_area_resol_mean 16.2116
_diffrn_measured_fraction_theta_full 0.988
_diffrn_measured_fraction_theta_max 0.988
_diffrn_measurement_details
;
#__ type_ start__ end____ width___ exp.time_
  1 omega   48.00   82.00   1.0000   20.0000
omega____ theta____ kappa____ phi______ frames
    -       18.0372  178.0000 -120.0000 34

#__ type_ start__ end____ width___ exp.time_
  2 omega   60.00   86.00   1.0000   20.0000
omega____ theta____ kappa____ phi______ frames
    -       18.0372  178.0000 -180.0000 26

#__ type_ start__ end____ width___ exp.time_
  3 omega  -59.00   -1.00   1.0000   20.0000
omega____ theta____ kappa____ phi______ frames
    -      -18.8185  -19.0000 -120.0000 58

#__ type_ start__ end____ width___ exp.time_
  4 omega  -58.00   43.00   1.0000   20.0000
omega____ theta____ kappa____ phi______ frames
    -      -18.8185   19.0000  -60.0000 101
;
_diffrn_measurement_device_type 'SuperNova, Single source at offset, Eos'
_diffrn_measurement_method '\w scans'
_diffrn_orient_matrix_UB_11 -0.0194145000
_diffrn_orient_matrix_UB_12 0.0187215000
_diffrn_orient_matrix_UB_13 -0.0211644000
_diffrn_orient_matrix_UB_21 -0.0151631000
_diffrn_orient_matrix_UB_22 -0.0272116000
_diffrn_orient_matrix_UB_23 0.0132203000
_diffrn_orient_matrix_UB_31 -0.0017590000
_diffrn_orient_matrix_UB_32 0.0270909000
_diffrn_orient_matrix_UB_33 0.0278533000
_diffrn_radiation_monochromator mirror
_diffrn_radiation_type MoK\a
_diffrn_radiation_wavelength 0.71073
_diffrn_reflns_av_R_equivalents 0.0332
_diffrn_reflns_av_unetI/netI 0.0545
_diffrn_reflns_Laue_measured_fraction_full 0.988
_diffrn_reflns_Laue_measured_fraction_max 0.988
_diffrn_reflns_limit_h_max 34
_diffrn_reflns_limit_h_min -34
_diffrn_reflns_limit_k_max 19
_diffrn_reflns_limit_k_min -19
_diffrn_reflns_limit_l_max 22
_diffrn_reflns_limit_l_min -20
_diffrn_reflns_number 33733
_diffrn_reflns_point_group_measured_fraction_full 0.988
_diffrn_reflns_point_group_measured_fraction_max 0.988
_diffrn_reflns_theta_full 25.026
_diffrn_reflns_theta_max 25.026
_diffrn_reflns_theta_min 3.104
_diffrn_source 'SuperNova (Mo) X-ray Source'
_exptl_absorpt_coefficient_mu 1.599
_exptl_absorpt_correction_T_max 1.00000
_exptl_absorpt_correction_T_min 0.63670
_exptl_absorpt_correction_type multi-scan
_exptl_absorpt_process_details
;
CrysAlisPro, Agilent Technologies,
Version 1.171.36.28 (release 01-02-2013 CrysAlis171 .NET)
(compiled Feb  1 2013,16:14:44)
Empirical absorption correction using spherical harmonics,
 implemented in SCALE3 ABSPACK scaling algorithm.
;
_exptl_crystal_colour 'metallic reddish red'
_exptl_crystal_colour_lustre metallic
_exptl_crystal_colour_modifier reddish
_exptl_crystal_colour_primary red
_exptl_crystal_density_diffrn 1.511
_exptl_crystal_description block
_exptl_crystal_F_000 4248
_exptl_crystal_size_max 0.28
_exptl_crystal_size_mid 0.25
_exptl_crystal_size_min 0.23
_refine_diff_density_max 1.401
_refine_diff_density_min -0.653
_refine_diff_density_rms 0.082
_refine_ls_extinction_method none
_refine_ls_goodness_of_fit_ref 1.023
_refine_ls_hydrogen_treatment constr
_refine_ls_matrix_type full
_refine_ls_number_parameters 1141
_refine_ls_number_reflns 16027
_refine_ls_number_restraints 0
_refine_ls_restrained_S_all 1.023
_refine_ls_R_factor_all 0.0567
_refine_ls_R_factor_gt 0.0407
_refine_ls_shift/su_max 0.001
_refine_ls_shift/su_mean 0.000
_refine_ls_structure_factor_coef Fsqd
_refine_ls_weighting_details 'w=1/[\s^2^(Fo^2^)+(0.0421P)^2^+0.1396P] where P=(Fo^2^+2Fc^2^)/3'
_refine_ls_weighting_scheme calc
_refine_ls_wR_factor_gt 0.0889
_refine_ls_wR_factor_ref 0.0981
_reflns_Friedel_coverage 0.000
_reflns_number_gt 12685
_reflns_number_total 16027
_reflns_threshold_expression 'I > 2\s(I)'
_cod_data_source_file c9dt04263f2.cif
_cod_data_source_block '[CuIIpz(OMe)]6'
_cod_depositor_comments 'Adding full bibliography for 7703129--7703138.cif.'
_cod_original_cell_volume 9186.3(3)
_cod_database_code 7703135
_shelx_shelxl_version_number 2018/3
_chemical_oxdiff_formula C1H1O1N1Cl1Cu1
_shelx_space_group_comment
;
The symmetry employed for this shelxl refinement is uniquely defined
by the following loop, which should always be used as a source of
symmetry information in preference to the above space-group names.
They are only intended as comments.
;
_reflns_odcompleteness_completeness 99.70
_reflns_odcompleteness_iscentric 1
_reflns_odcompleteness_theta 26.32
_olex2_refinement_description
;
1. Fixed Uiso
 At 1.2 times of:
  All C(H) groups
 At 1.5 times of:
  All C(H,H,H) groups
2.a Aromatic/amide H refined with riding coordinates:
 C86(H86), C38(H38), C36(H36), C22(H22), C26(H26), C32(H32), C39(H39),
 C42(H42), C41(H41), C30(H30), C20(H20), C50(H50), C64(H64), C23(H23), C74(H74),
  C75(H75), C35(H35), C24(H24), C21(H21), C33(H33), C40(H40), C58(H58),
 C87(H87), C68(H68), C88(H88), C80(H80), C29(H29), C62(H62), C56(H56), C72(H72),
  C51(H51), C27(H27), C81(H81), C84(H84), C83(H83), C65(H65), C66(H66),
 C54(H54), C45(H45), C28(H28), C70(H70), C57(H57), C44(H44), C48(H48), C63(H63),
  C76(H76), C59(H59), C53(H53), C78(H78), C89(H89), C34(H34), C60(H60),
 C82(H82), C69(H69), C71(H71), C77(H77), C52(H52), C47(H47), C46(H46), C90(H90)
2.b Idealised Me refined as rotating group:
 C95(H95A,H95B,H95C), C94(H94A,H94B,H94C), C93(H93A,H93B,H93C), C96(H96A,H96B,
 H96C), C91(H91A,H91B,H91C), C92(H92A,H92B,H92C)
;
_olex2_submission_special_instructions 'No special instructions were received'

loop_
_space_group_symop_operation_xyz
'x, y, z'
'-x, y+1/2, -z+1/2'
'-x, -y, -z'
'x, -y-1/2, z-1/2'

loop_
_atom_site_label
_atom_site_type_symbol
_atom_site_fract_x
_atom_site_fract_y
_atom_site_fract_z
_atom_site_U_iso_or_equiv
_atom_site_adp_type
_atom_site_occupancy
_atom_site_site_symmetry_order
_atom_site_calc_flag
_atom_site_refinement_flags_posn
Cu5 Cu 0.29784(2) 0.28137(2) 0.23317(2) 0.01408(10) Uani 1 1 d .
Cu2 Cu 0.19991(2) 0.58970(2) 0.24771(2) 0.01318(9) Uani 1 1 d .
Cu1 Cu 0.30545(2) 0.58887(2) 0.24172(2) 0.01314(9) Uani 1 1 d .
Cu6 Cu 0.35447(2) 0.43198(2) 0.22387(2) 0.01277(9) Uani 1 1 d .
Cu4 Cu 0.20501(2) 0.27884(2) 0.27960(2) 0.01469(10) Uani 1 1 d .
Cu3 Cu 0.15402(2) 0.43456(2) 0.28036(2) 0.01439(9) Uani 1 1 d .
Cl6 Cl 0.47862(3) 0.21309(5) 0.40112(4) 0.0255(2) Uani 1 1 d .
Cl2 Cl 0.28265(3) 0.83530(5) 0.44370(4) 0.02527(19) Uani 1 1 d .
Cl5 Cl 0.40042(3) 0.21552(5) 0.01255(4) 0.0281(2) Uani 1 1 d .
Cl1 Cl 0.22280(3) 0.81490(5) 0.02787(4) 0.0270(2) Uani 1 1 d .
Cl3 Cl 0.01848(3) 0.21353(6) 0.13026(5) 0.0354(2) Uani 1 1 d .
Cl4 Cl 0.10128(3) 0.26111(6) 0.51004(5) 0.0407(3) Uani 1 1 d .
O4 O 0.27008(6) 0.27765(13) 0.31677(10) 0.0202(5) Uani 1 1 d .
O2 O 0.19636(7) 0.51519(13) 0.32370(10) 0.0196(5) Uani 1 1 d .
O5 O 0.31597(7) 0.51196(13) 0.17104(10) 0.0187(5) Uani 1 1 d .
O6 O 0.34688(7) 0.51156(12) 0.29358(10) 0.0165(5) Uani 1 1 d .
O1 O 0.15603(7) 0.51084(12) 0.20538(10) 0.0171(5) Uani 1 1 d .
N6 N 0.14112(8) 0.27716(15) 0.22754(13) 0.0168(6) Uani 1 1 d .
N4 N 0.24031(8) 0.66428(15) 0.30950(12) 0.0154(6) Uani 1 1 d .
N2 N 0.21704(8) 0.64535(15) 0.16501(12) 0.0160(6) Uani 1 1 d .
N11 N 0.36222(8) 0.27842(15) 0.28455(12) 0.0136(5) Uani 1 1 d .
N5 N 0.11846(8) 0.34922(15) 0.22475(13) 0.0170(6) Uani 1 1 d .
O3 O 0.23291(7) 0.29135(14) 0.19686(10) 0.0230(5) Uani 1 1 d .
N3 N 0.28734(8) 0.65358(15) 0.31794(12) 0.0167(6) Uani 1 1 d .
N12 N 0.38643(8) 0.34931(15) 0.28713(12) 0.0150(6) Uani 1 1 d .
C4 C 0.30808(10) 0.70961(18) 0.36373(15) 0.0162(7) Uani 1 1 d .
N8 N 0.17914(8) 0.29318(15) 0.36738(13) 0.0162(6) Uani 1 1 d .
C16 C 0.38840(10) 0.22253(19) 0.32370(15) 0.0162(7) Uani 1 1 d .
C17 C 0.43078(9) 0.25947(19) 0.35193(15) 0.0158(7) Uani 1 1 d .
N1 N 0.26432(8) 0.65581(15) 0.17352(12) 0.0153(6) Uani 1 1 d .
C86 C 0.48879(10) 0.4191(2) 0.40616(17) 0.0234(8) Uani 1 1 d .
H86 H 0.4834 0.3878 0.4451 0.028 Uiso 1 1 calc R
C38 C 0.17201(11) 0.8370(2) 0.33663(16) 0.0214(7) Uani 1 1 d .
H38 H 0.1964 0.8750 0.3377 0.026 Uiso 1 1 calc R
C9 C 0.11225(10) 0.2200(2) 0.19471(16) 0.0194(7) Uani 1 1 d .
C2 C 0.23110(10) 0.74166(19) 0.09236(15) 0.0168(7) Uani 1 1 d .
C36 C 0.37945(10) 0.70897(19) 0.45602(16) 0.0217(7) Uani 1 1 d .
H36 H 0.3603 0.7105 0.4912 0.026 Uiso 1 1 calc R
C31 C 0.35925(10) 0.71217(18) 0.38485(16) 0.0173(7) Uani 1 1 d .
N9 N 0.32193(8) 0.29268(15) 0.14320(12) 0.0156(6) Uani 1 1 d .
C1 C 0.27370(10) 0.71509(18) 0.13034(15) 0.0153(7) Uani 1 1 d .
C22 C 0.41207(11) 0.8076(2) 0.16135(17) 0.0280(8) Uani 1 1 d .
H22 H 0.4429 0.8285 0.1707 0.034 Uiso 1 1 calc R
C79 C 0.37175(10) 0.1396(2) 0.32817(16) 0.0185(7) Uani 1 1 d .
C6 C 0.23115(10) 0.72701(18) 0.34904(15) 0.0151(7) Uani 1 1 d .
C26 C 0.11842(11) 0.7187(2) 0.14742(18) 0.0296(9) Uani 1 1 d .
H26 H 0.1331 0.7252 0.1952 0.036 Uiso 1 1 calc R
C85 C 0.46349(10) 0.40373(19) 0.33920(16) 0.0177(7) Uani 1 1 d .
C61 C 0.17683(11) 0.1601(2) 0.42674(15) 0.0222(8) Uani 1 1 d .
C8 C 0.06961(10) 0.2582(2) 0.16980(17) 0.0216(8) Uani 1 1 d .
C18 C 0.42858(10) 0.33873(19) 0.32785(15) 0.0148(7) Uani 1 1 d .
C5 C 0.27361(10) 0.75663(19) 0.38448(15) 0.0161(7) Uani 1 1 d .
C3 C 0.19665(10) 0.69775(18) 0.11568(15) 0.0146(7) Uani 1 1 d .
C73 C 0.42252(11) 0.3930(2) 0.09675(16) 0.0216(8) Uani 1 1 d .
C32 C 0.38760(10) 0.7127(2) 0.33402(17) 0.0234(8) Uani 1 1 d .
H32 H 0.3742 0.7171 0.2855 0.028 Uiso 1 1 calc R
N7 N 0.15782(8) 0.36612(16) 0.36610(13) 0.0186(6) Uani 1 1 d .
C39 C 0.12598(11) 0.8632(2) 0.32648(16) 0.0249(8) Uani 1 1 d .
H39 H 0.1192 0.9190 0.3212 0.030 Uiso 1 1 calc R
C49 C 0.12750(11) 0.1355(2) 0.19109(17) 0.0228(8) Uani 1 1 d .
C37 C 0.18258(10) 0.75504(19) 0.34528(15) 0.0157(7) Uani 1 1 d .
C19 C 0.32152(10) 0.7461(2) 0.13548(15) 0.0182(7) Uani 1 1 d .
C42 C 0.14621(10) 0.6997(2) 0.34356(15) 0.0196(7) Uani 1 1 d .
H42 H 0.1527 0.6438 0.3496 0.023 Uiso 1 1 calc R
C13 C 0.33316(10) 0.23504(19) 0.09845(15) 0.0166(7) Uani 1 1 d .
N10 N 0.35258(8) 0.35508(15) 0.14535(12) 0.0160(6) Uani 1 1 d .
C25 C 0.14520(10) 0.70490(18) 0.09657(16) 0.0172(7) Uani 1 1 d .
C55 C 0.10161(12) 0.4388(2) 0.42648(17) 0.0321(9) Uani 1 1 d .
C12 C 0.16265(10) 0.24480(19) 0.41343(15) 0.0171(7) Uani 1 1 d .
C41 C 0.10028(10) 0.7271(2) 0.33290(16) 0.0225(8) Uani 1 1 d .
H41 H 0.0756 0.6896 0.3317 0.027 Uiso 1 1 calc R
C30 C 0.12324(10) 0.69780(19) 0.02598(16) 0.0205(7) Uani 1 1 d .
H30 H 0.1413 0.6896 -0.0099 0.025 Uiso 1 1 calc R
C20 C 0.32955(11) 0.8285(2) 0.14493(17) 0.0258(8) Uani 1 1 d .
H20 H 0.3039 0.8642 0.1430 0.031 Uiso 1 1 calc R
C50 C 0.10673(12) 0.0836(2) 0.13879(19) 0.0341(9) Uani 1 1 d .
H50 H 0.0815 0.1020 0.1044 0.041 Uiso 1 1 calc R
C67 C 0.30557(11) 0.1610(2) 0.08415(16) 0.0230(8) Uani 1 1 d .
C95 C 0.28910(10) 0.5056(2) 0.10181(15) 0.0242(8) Uani 1 1 d .
H95A H 0.2559 0.5077 0.1045 0.036 Uiso 1 1 calc GR
H95B H 0.2961 0.4543 0.0806 0.036 Uiso 1 1 calc GR
H95C H 0.2969 0.5502 0.0727 0.036 Uiso 1 1 calc GR
C64 C 0.20162(13) 0.0003(2) 0.45217(17) 0.0325(9) Uani 1 1 d .
H64 H 0.2103 -0.0543 0.4617 0.039 Uiso 1 1 calc R
C23 C 0.40478(11) 0.7259(2) 0.15194(16) 0.0250(8) Uani 1 1 d .
H23 H 0.4306 0.6905 0.1545 0.030 Uiso 1 1 calc R
C74 C 0.46739(11) 0.3628(2) 0.10245(18) 0.0342(9) Uani 1 1 d .
H74 H 0.4728 0.3066 0.1089 0.041 Uiso 1 1 calc R
C43 C 0.04108(10) 0.4060(2) 0.17825(18) 0.0244(8) Uani 1 1 d .
C7 C 0.07457(10) 0.3391(2) 0.18956(16) 0.0195(7) Uani 1 1 d .
C10 C 0.12863(10) 0.3655(2) 0.41301(15) 0.0218(8) Uani 1 1 d .
C75 C 0.50437(12) 0.4142(2) 0.0987(2) 0.0443(11) Uani 1 1 d .
H75 H 0.5351 0.3933 0.1032 0.053 Uiso 1 1 calc R
C35 C 0.42736(11) 0.7036(2) 0.47554(17) 0.0278(8) Uani 1 1 d .
H35 H 0.4410 0.7013 0.5241 0.033 Uiso 1 1 calc R
C24 C 0.35968(10) 0.6954(2) 0.13870(16) 0.0215(7) Uani 1 1 d .
H24 H 0.3549 0.6392 0.1318 0.026 Uiso 1 1 calc R
C21 C 0.37444(11) 0.8587(2) 0.15706(18) 0.0317(9) Uani 1 1 d .
H21 H 0.3794 0.9150 0.1625 0.038 Uiso 1 1 calc R
C33 C 0.43589(11) 0.7067(2) 0.35431(18) 0.0299(9) Uani 1 1 d .
H33 H 0.4553 0.7063 0.3195 0.036 Uiso 1 1 calc R
C14 C 0.37269(10) 0.2625(2) 0.07357(15) 0.0178(7) Uani 1 1 d .
C40 C 0.09028(11) 0.8084(2) 0.32401(17) 0.0257(8) Uani 1 1 d .
H40 H 0.0589 0.8263 0.3162 0.031 Uiso 1 1 calc R
C11 C 0.13024(11) 0.2899(2) 0.44327(16) 0.0248(8) Uani 1 1 d .
C58 C 0.05251(16) 0.5736(3) 0.4557(2) 0.0496(12) Uani 1 1 d .
H58 H 0.0358 0.6195 0.4668 0.060 Uiso 1 1 calc R
C87 C 0.52195(11) 0.4801(2) 0.41637(19) 0.0318(9) Uani 1 1 d .
H87 H 0.5394 0.4894 0.4621 0.038 Uiso 1 1 calc R
C68 C 0.32540(13) 0.0889(2) 0.06896(17) 0.0323(9) Uani 1 1 d .
H68 H 0.3575 0.0868 0.0658 0.039 Uiso 1 1 calc R
C88 C 0.52961(12) 0.5271(2) 0.3607(2) 0.0353(9) Uani 1 1 d .
H88 H 0.5521 0.5690 0.3680 0.042 Uiso 1 1 calc R
C80 C 0.38116(11) 0.0951(2) 0.39042(17) 0.0263(8) Uani 1 1 d .
H80 H 0.3985 0.1185 0.4318 0.032 Uiso 1 1 calc R
C29 C 0.07549(11) 0.7027(2) 0.00874(18) 0.0287(8) Uani 1 1 d .
H29 H 0.0608 0.6974 -0.0391 0.034 Uiso 1 1 calc R
C62 C 0.14467(12) 0.1034(2) 0.44223(16) 0.0266(8) Uani 1 1 d .
H62 H 0.1138 0.1200 0.4443 0.032 Uiso 1 1 calc R
C94 C 0.29345(11) 0.2969(2) 0.38664(16) 0.0294(9) Uani 1 1 d .
H94A H 0.3118 0.2504 0.4068 0.044 Uiso 1 1 calc GR
H94B H 0.2704 0.3103 0.4162 0.044 Uiso 1 1 calc GR
H94C H 0.3141 0.3430 0.3848 0.044 Uiso 1 1 calc GR
C93 C 0.21178(11) 0.3380(2) 0.13671(17) 0.0353(10) Uani 1 1 d .
H93A H 0.2059 0.3928 0.1518 0.053 Uiso 1 1 calc GR
H93B H 0.1823 0.3130 0.1151 0.053 Uiso 1 1 calc GR
H93C H 0.2328 0.3400 0.1022 0.053 Uiso 1 1 calc GR
C56 C 0.05393(13) 0.4331(3) 0.4211(2) 0.0476(11) Uani 1 1 d .
H56 H 0.0382 0.3835 0.4093 0.057 Uiso 1 1 calc R
C15 C 0.38379(10) 0.33763(19) 0.10338(15) 0.0167(7) Uani 1 1 d .
C72 C 0.25814(12) 0.1614(2) 0.08630(18) 0.0356(9) Uani 1 1 d .
H72 H 0.2436 0.2107 0.0947 0.043 Uiso 1 1 calc R
C51 C 0.12219(14) 0.0056(2) 0.1359(2) 0.0439(10) Uani 1 1 d .
H51 H 0.1073 -0.0293 0.0998 0.053 Uiso 1 1 calc R
C27 C 0.07028(12) 0.7234(3) 0.12994(19) 0.0384(10) Uani 1 1 d .
H27 H 0.0522 0.7322 0.1657 0.046 Uiso 1 1 calc R
C81 C 0.36511(12) 0.0165(2) 0.39178(19) 0.0333(9) Uani 1 1 d .
H81 H 0.3721 -0.0137 0.4342 0.040 Uiso 1 1 calc R
C96 C 0.36610(10) 0.5113(2) 0.36647(15) 0.0214(7) Uani 1 1 d .
H96A H 0.3965 0.5383 0.3739 0.032 Uiso 1 1 calc GR
H96B H 0.3700 0.4557 0.3833 0.032 Uiso 1 1 calc GR
H96C H 0.3451 0.5399 0.3926 0.032 Uiso 1 1 calc GR
C84 C 0.34590(12) 0.1038(2) 0.26890(17) 0.0286(8) Uani 1 1 d .
H84 H 0.3395 0.1333 0.2260 0.034 Uiso 1 1 calc R
C83 C 0.32926(13) 0.0259(2) 0.2709(2) 0.0384(10) Uani 1 1 d .
H83 H 0.3111 0.0029 0.2299 0.046 Uiso 1 1 calc R
C65 C 0.23384(13) 0.0535(2) 0.43641(18) 0.0337(9) Uani 1 1 d .
H65 H 0.2644 0.0355 0.4339 0.040 Uiso 1 1 calc R
C66 C 0.22192(12) 0.1348(2) 0.42380(17) 0.0302(9) Uani 1 1 d .
H66 H 0.2444 0.1722 0.4134 0.036 Uiso 1 1 calc R
C54 C 0.16349(12) 0.1058(2) 0.24100(18) 0.0288(8) Uani 1 1 d .
H54 H 0.1773 0.1399 0.2785 0.035 Uiso 1 1 calc R
C45 C -0.01738(13) 0.4838(3) 0.1021(2) 0.0508(12) Uani 1 1 d .
H45 H -0.0359 0.4929 0.0570 0.061 Uiso 1 1 calc R
C28 C 0.04854(11) 0.7151(2) 0.06017(19) 0.0349(9) Uani 1 1 d .
H28 H 0.0156 0.7180 0.0479 0.042 Uiso 1 1 calc R
C91 C 0.13274(11) 0.5082(2) 0.13359(15) 0.0237(8) Uani 1 1 d .
H91A H 0.1042 0.5405 0.1283 0.036 Uiso 1 1 calc GR
H91B H 0.1247 0.4523 0.1202 0.036 Uiso 1 1 calc GR
H91C H 0.1533 0.5299 0.1030 0.036 Uiso 1 1 calc GR
C70 C 0.25188(15) 0.0221(3) 0.06326(19) 0.0437(11) Uani 1 1 d .
H70 H 0.2337 -0.0256 0.0572 0.052 Uiso 1 1 calc R
C57 C 0.02879(15) 0.5041(3) 0.4340(2) 0.0528(12) Uani 1 1 d .
H57 H -0.0042 0.5031 0.4275 0.063 Uiso 1 1 calc R
C44 C 0.01406(11) 0.4193(2) 0.11143(19) 0.0334(9) Uani 1 1 d .
H44 H 0.0170 0.3849 0.0730 0.040 Uiso 1 1 calc R
C48 C 0.03610(12) 0.4578(2) 0.2331(2) 0.0364(9) Uani 1 1 d .
H48 H 0.0542 0.4492 0.2786 0.044 Uiso 1 1 calc R
C63 C 0.15691(13) 0.0240(2) 0.45447(17) 0.0341(9) Uani 1 1 d .
H63 H 0.1346 -0.0140 0.4644 0.041 Uiso 1 1 calc R
C76 C 0.49650(13) 0.4956(2) 0.0884(2) 0.0424(11) Uani 1 1 d .
H76 H 0.5217 0.5308 0.0854 0.051 Uiso 1 1 calc R
C59 C 0.09983(14) 0.5777(2) 0.4616(2) 0.0439(11) Uani 1 1 d .
H59 H 0.1159 0.6262 0.4763 0.053 Uiso 1 1 calc R
C53 C 0.17990(13) 0.0280(2) 0.23801(19) 0.0364(9) Uani 1 1 d .
H53 H 0.2052 0.0096 0.2722 0.044 Uiso 1 1 calc R
C78 C 0.41476(12) 0.4748(2) 0.08658(17) 0.0282(8) Uani 1 1 d .
H78 H 0.3841 0.4959 0.0824 0.034 Uiso 1 1 calc R
C89 C 0.50436(12) 0.5129(2) 0.29407(19) 0.0363(9) Uani 1 1 d .
H89 H 0.5094 0.5454 0.2555 0.044 Uiso 1 1 calc R
C34 C 0.45540(11) 0.7015(2) 0.42456(18) 0.0312(9) Uani 1 1 d .
H34 H 0.4882 0.6965 0.4381 0.037 Uiso 1 1 calc R
C60 C 0.12395(14) 0.5108(2) 0.44584(18) 0.0378(10) Uani 1 1 d .
H60 H 0.1567 0.5142 0.4484 0.045 Uiso 1 1 calc R
C82 C 0.33913(13) -0.0185(2) 0.33259(19) 0.0378(10) Uani 1 1 d .
H82 H 0.3282 -0.0722 0.3342 0.045 Uiso 1 1 calc R
C92 C 0.23274(12) 0.5049(2) 0.38300(17) 0.0344(9) Uani 1 1 d .
H92A H 0.2616 0.4902 0.3667 0.052 Uiso 1 1 calc GR
H92B H 0.2242 0.4620 0.4133 0.052 Uiso 1 1 calc GR
H92C H 0.2374 0.5552 0.4098 0.052 Uiso 1 1 calc GR
C69 C 0.29831(15) 0.0190(2) 0.05830(18) 0.0406(10) Uani 1 1 d .
H69 H 0.3119 -0.0305 0.0477 0.049 Uiso 1 1 calc R
C71 C 0.23181(15) 0.0927(3) 0.0767(2) 0.0492(12) Uani 1 1 d .
H71 H 0.1996 0.0945 0.0793 0.059 Uiso 1 1 calc R
C77 C 0.45198(13) 0.5258(2) 0.0825(2) 0.0402(10) Uani 1 1 d .
H77 H 0.4467 0.5819 0.0757 0.048 Uiso 1 1 calc R
C52 C 0.15907(14) -0.0226(2) 0.1848(2) 0.0408(10) Uani 1 1 d .
H52 H 0.1700 -0.0762 0.1818 0.049 Uiso 1 1 calc R
C47 C 0.00519(14) 0.5215(3) 0.2224(2) 0.0573(13) Uani 1 1 d .
H47 H 0.0025 0.5569 0.2603 0.069 Uiso 1 1 calc R
C46 C -0.02189(15) 0.5341(3) 0.1569(3) 0.0621(14) Uani 1 1 d .
H46 H -0.0435 0.5773 0.1499 0.075 Uiso 1 1 calc R
C90 C 0.47164(11) 0.4514(2) 0.28318(17) 0.0247(8) Uani 1 1 d .
H90 H 0.4547 0.4417 0.2371 0.030 Uiso 1 1 calc R

loop_
_atom_site_aniso_label
_atom_site_aniso_U_11
_atom_site_aniso_U_22
_atom_site_aniso_U_33
_atom_site_aniso_U_23
_atom_site_aniso_U_13
_atom_site_aniso_U_12
Cu5 0.00761(18) 0.0201(2) 0.01445(19) 0.00007(17) 0.00188(14) -0.00011(16)
Cu2 0.01126(18) 0.0137(2) 0.01331(19) -0.00016(16) -0.00127(14) -0.00126(16)
Cu1 0.01029(18) 0.0137(2) 0.01404(19) -0.00078(16) -0.00164(14) 0.00250(15)
Cu6 0.01150(18) 0.0133(2) 0.01291(19) -0.00112(16) 0.00053(14) 0.00248(16)
Cu4 0.00788(18) 0.0201(2) 0.01615(19) 0.00108(17) 0.00228(15) -0.00041(16)
Cu3 0.01342(19) 0.0152(2) 0.01418(19) 0.00207(16) 0.00148(15) -0.00099(16)
Cl6 0.0121(4) 0.0256(5) 0.0356(5) 0.0078(4) -0.0042(3) 0.0055(3)
Cl2 0.0205(4) 0.0253(5) 0.0287(4) -0.0145(4) 0.0006(3) 0.0000(4)
Cl5 0.0231(4) 0.0372(5) 0.0258(4) -0.0130(4) 0.0093(3) 0.0008(4)
Cl1 0.0246(4) 0.0249(5) 0.0289(4) 0.0135(4) -0.0019(3) -0.0001(4)
Cl3 0.0126(4) 0.0355(5) 0.0539(6) -0.0084(5) -0.0057(4) -0.0081(4)
Cl4 0.0452(6) 0.0473(6) 0.0371(5) 0.0172(5) 0.0278(5) 0.0087(5)
O4 0.0093(10) 0.0355(14) 0.0157(11) 0.0018(10) 0.0023(9) -0.0006(10)
O2 0.0222(11) 0.0206(12) 0.0132(11) 0.0008(10) -0.0045(9) -0.0033(10)
O5 0.0196(11) 0.0216(12) 0.0126(10) -0.0001(10) -0.0038(9) 0.0039(10)
O6 0.0154(10) 0.0175(12) 0.0140(10) -0.0017(10) -0.0043(8) 0.0055(9)
O1 0.0169(11) 0.0193(12) 0.0132(10) 0.0032(10) -0.0030(9) -0.0074(10)
N6 0.0142(13) 0.0177(15) 0.0184(14) -0.0003(12) 0.0027(11) 0.0009(12)
N4 0.0098(12) 0.0188(15) 0.0169(13) -0.0020(12) 0.0002(10) 0.0030(11)
N2 0.0090(12) 0.0169(14) 0.0208(14) -0.0007(12) -0.0014(10) 0.0013(11)
N11 0.0103(12) 0.0140(14) 0.0158(13) 0.0016(11) 0.0007(10) 0.0030(11)
N5 0.0092(12) 0.0190(15) 0.0222(14) 0.0011(12) 0.0012(11) 0.0007(11)
O3 0.0099(11) 0.0417(15) 0.0170(11) 0.0048(11) 0.0011(9) 0.0003(10)
N3 0.0105(12) 0.0190(15) 0.0183(14) -0.0041(12) -0.0040(10) 0.0010(12)
N12 0.0124(13) 0.0137(14) 0.0181(13) 0.0004(12) 0.0000(10) 0.0011(11)
C4 0.0146(16) 0.0164(17) 0.0160(16) -0.0019(14) -0.0020(13) -0.0007(14)
N8 0.0135(13) 0.0174(15) 0.0183(14) 0.0032(12) 0.0041(11) 0.0007(11)
C16 0.0132(15) 0.0208(18) 0.0158(16) 0.0008(14) 0.0058(13) 0.0028(14)
C17 0.0085(14) 0.0214(18) 0.0171(16) 0.0043(14) 0.0016(12) 0.0047(14)
N1 0.0084(12) 0.0174(14) 0.0192(14) 0.0012(12) -0.0001(10) -0.0013(11)
C86 0.0171(17) 0.0258(19) 0.0255(18) -0.0027(16) -0.0012(14) 0.0023(15)
C38 0.0184(16) 0.0197(18) 0.0253(18) 0.0003(15) 0.0014(14) -0.0014(15)
C9 0.0114(15) 0.0217(18) 0.0254(18) -0.0019(15) 0.0040(13) -0.0059(14)
C2 0.0169(16) 0.0153(17) 0.0170(16) 0.0055(14) -0.0006(13) 0.0043(14)
C36 0.0167(16) 0.0256(19) 0.0215(17) -0.0045(15) 0.0001(13) 0.0020(15)
C31 0.0120(15) 0.0140(17) 0.0242(17) -0.0027(15) -0.0018(13) -0.0003(13)
N9 0.0142(13) 0.0172(14) 0.0153(13) -0.0037(12) 0.0020(11) -0.0020(11)
C1 0.0162(16) 0.0142(17) 0.0147(15) 0.0023(14) 0.0006(13) 0.0004(13)
C22 0.0162(17) 0.038(2) 0.0303(19) -0.0006(18) 0.0045(15) -0.0124(17)
C79 0.0140(15) 0.0215(18) 0.0208(17) 0.0055(15) 0.0057(13) 0.0040(14)
C6 0.0147(16) 0.0159(17) 0.0136(15) -0.0009(14) -0.0004(12) 0.0019(14)
C26 0.0158(17) 0.047(2) 0.0241(18) -0.0019(18) -0.0022(14) 0.0012(17)
C85 0.0094(15) 0.0186(18) 0.0243(17) -0.0037(15) 0.0003(13) 0.0032(14)
C61 0.0287(18) 0.027(2) 0.0105(16) 0.0015(15) 0.0018(14) 0.0027(16)
C8 0.0090(15) 0.028(2) 0.0265(18) -0.0015(16) -0.0019(13) -0.0092(15)
C18 0.0108(15) 0.0183(17) 0.0155(16) -0.0006(14) 0.0027(12) 0.0018(14)
C5 0.0140(15) 0.0161(17) 0.0169(16) -0.0029(14) -0.0010(13) 0.0012(14)
C3 0.0142(15) 0.0140(16) 0.0139(15) 0.0017(14) -0.0019(12) 0.0033(13)
C73 0.0214(17) 0.028(2) 0.0172(16) -0.0048(16) 0.0085(14) -0.0055(16)
C32 0.0193(17) 0.029(2) 0.0195(17) -0.0005(16) -0.0019(14) -0.0026(15)
N7 0.0177(13) 0.0182(15) 0.0214(14) 0.0034(12) 0.0075(11) 0.0037(12)
C39 0.0246(18) 0.0209(19) 0.0300(19) 0.0019(16) 0.0071(15) 0.0093(16)
C49 0.0187(17) 0.0234(19) 0.0268(18) -0.0023(16) 0.0051(14) -0.0034(15)
C37 0.0132(15) 0.0206(18) 0.0129(15) -0.0026(14) 0.0013(12) 0.0023(14)
C19 0.0161(16) 0.0222(18) 0.0163(16) 0.0051(15) 0.0024(13) 0.0012(15)
C42 0.0182(16) 0.0232(19) 0.0167(16) 0.0010(15) 0.0015(13) 0.0016(15)
C13 0.0162(16) 0.0187(18) 0.0137(15) -0.0022(14) -0.0007(12) 0.0017(14)
N10 0.0130(13) 0.0173(15) 0.0180(13) -0.0013(12) 0.0036(11) -0.0015(11)
C25 0.0156(16) 0.0140(17) 0.0205(17) 0.0057(14) -0.0012(13) 0.0007(14)
C55 0.035(2) 0.043(2) 0.0220(19) 0.0078(18) 0.0152(16) 0.0063(19)
C12 0.0163(16) 0.0191(18) 0.0151(16) 0.0019(14) 0.0004(13) 0.0006(14)
C41 0.0141(16) 0.031(2) 0.0226(18) 0.0025(16) 0.0047(14) -0.0026(15)
C30 0.0168(16) 0.0229(19) 0.0211(17) 0.0018(15) 0.0012(13) -0.0002(15)
C20 0.0186(17) 0.0193(19) 0.038(2) 0.0028(17) 0.0019(15) 0.0023(15)
C50 0.031(2) 0.025(2) 0.042(2) -0.0079(19) -0.0049(17) -0.0012(17)
C67 0.0341(19) 0.0215(19) 0.0126(16) -0.0021(15) 0.0016(14) -0.0056(16)
C95 0.0238(17) 0.027(2) 0.0184(17) -0.0054(16) -0.0064(14) 0.0043(16)
C64 0.047(2) 0.022(2) 0.0263(19) -0.0017(17) -0.0004(17) 0.0081(19)
C23 0.0152(17) 0.036(2) 0.0243(18) 0.0010(17) 0.0064(14) 0.0014(16)
C74 0.0252(19) 0.037(2) 0.043(2) -0.0080(19) 0.0125(17) -0.0068(18)
C43 0.0119(16) 0.025(2) 0.035(2) 0.0073(17) 0.0001(14) -0.0041(15)
C7 0.0077(15) 0.0270(19) 0.0229(17) 0.0053(16) -0.0002(13) -0.0022(14)
C10 0.0210(17) 0.030(2) 0.0149(16) 0.0045(16) 0.0054(13) 0.0070(16)
C75 0.022(2) 0.047(3) 0.067(3) -0.012(2) 0.0158(19) -0.0085(19)
C35 0.0223(18) 0.036(2) 0.0217(18) 0.0001(17) -0.0050(14) -0.0002(17)
C24 0.0205(17) 0.0227(19) 0.0216(17) 0.0012(15) 0.0050(14) -0.0008(15)
C21 0.0226(18) 0.026(2) 0.046(2) 0.0002(18) 0.0045(16) -0.0091(17)
C33 0.0145(17) 0.044(2) 0.032(2) 0.0021(18) 0.0060(15) -0.0013(17)
C14 0.0155(16) 0.0225(18) 0.0156(16) -0.0035(15) 0.0035(13) 0.0015(14)
C40 0.0155(17) 0.035(2) 0.0274(19) 0.0056(17) 0.0062(14) 0.0094(16)
C11 0.0198(17) 0.036(2) 0.0196(17) 0.0095(17) 0.0073(14) 0.0041(16)
C58 0.060(3) 0.044(3) 0.044(3) 0.015(2) 0.007(2) 0.024(2)
C87 0.0248(19) 0.030(2) 0.036(2) -0.0125(19) -0.0069(16) 0.0010(17)
C68 0.040(2) 0.022(2) 0.030(2) 0.0024(17) -0.0071(17) 0.0020(18)
C88 0.0253(19) 0.032(2) 0.047(2) -0.009(2) 0.0020(17) -0.0121(18)
C80 0.0220(18) 0.028(2) 0.0272(19) 0.0045(17) -0.0012(15) -0.0007(16)
C29 0.0211(18) 0.038(2) 0.0230(18) 0.0050(17) -0.0072(14) -0.0024(17)
C62 0.0262(19) 0.029(2) 0.0231(18) 0.0029(16) 0.0011(15) -0.0065(17)
C94 0.0159(17) 0.052(3) 0.0195(17) -0.0063(18) 0.0004(14) -0.0023(17)
C93 0.0226(19) 0.054(3) 0.029(2) 0.0137(19) 0.0038(15) 0.0067(19)
C56 0.036(2) 0.064(3) 0.045(2) 0.007(2) 0.0102(19) 0.017(2)
C15 0.0130(15) 0.0236(18) 0.0137(15) 0.0013(15) 0.0028(12) -0.0003(14)
C72 0.032(2) 0.035(2) 0.042(2) -0.0180(19) 0.0151(17) -0.0156(18)
C51 0.050(3) 0.029(2) 0.050(3) -0.010(2) 0.003(2) -0.009(2)
C27 0.0200(19) 0.064(3) 0.031(2) -0.005(2) 0.0058(16) 0.0082(19)
C81 0.039(2) 0.028(2) 0.032(2) 0.0121(18) 0.0045(17) -0.0010(18)
C96 0.0205(17) 0.0246(19) 0.0162(16) -0.0029(15) -0.0046(13) 0.0038(15)
C84 0.038(2) 0.024(2) 0.0233(18) -0.0001(17) 0.0032(16) -0.0018(17)
C83 0.049(2) 0.028(2) 0.036(2) -0.0030(19) 0.0004(18) -0.011(2)
C65 0.036(2) 0.038(2) 0.0255(19) -0.0036(18) 0.0026(16) 0.0135(19)
C66 0.033(2) 0.035(2) 0.0236(19) 0.0042(17) 0.0065(16) 0.0034(18)
C54 0.038(2) 0.0205(19) 0.0275(19) 0.0000(17) 0.0039(16) -0.0021(17)
C45 0.030(2) 0.045(3) 0.067(3) 0.018(2) -0.018(2) 0.008(2)
C28 0.0114(17) 0.050(3) 0.041(2) -0.001(2) -0.0008(16) 0.0015(17)
C91 0.0251(18) 0.027(2) 0.0158(16) 0.0001(15) -0.0057(14) -0.0110(16)
C70 0.060(3) 0.039(3) 0.030(2) -0.007(2) 0.001(2) -0.022(2)
C57 0.042(3) 0.068(3) 0.051(3) 0.001(3) 0.014(2) 0.025(3)
C44 0.0170(18) 0.038(2) 0.041(2) 0.0067(19) -0.0068(16) -0.0009(17)
C48 0.028(2) 0.039(2) 0.040(2) -0.002(2) 0.0001(17) 0.0089(19)
C63 0.041(2) 0.032(2) 0.029(2) 0.0044(18) 0.0018(17) -0.0038(19)
C76 0.039(2) 0.038(2) 0.056(3) -0.014(2) 0.027(2) -0.020(2)
C59 0.055(3) 0.036(2) 0.044(2) 0.009(2) 0.018(2) 0.011(2)
C53 0.049(2) 0.024(2) 0.034(2) 0.0035(18) 0.0014(18) 0.0070(19)
C78 0.0283(19) 0.029(2) 0.0305(19) -0.0047(17) 0.0129(16) -0.0052(17)
C89 0.037(2) 0.033(2) 0.038(2) 0.0024(19) 0.0024(18) -0.0153(19)
C34 0.0127(17) 0.043(2) 0.035(2) 0.0045(19) -0.0047(15) -0.0024(17)
C60 0.049(2) 0.029(2) 0.040(2) 0.0080(19) 0.0207(19) 0.009(2)
C82 0.046(2) 0.023(2) 0.045(2) 0.0061(19) 0.0088(19) -0.0081(19)
C92 0.037(2) 0.030(2) 0.0280(19) 0.0083(17) -0.0168(16) -0.0083(18)
C69 0.065(3) 0.022(2) 0.028(2) 0.0024(18) -0.0105(19) -0.001(2)
C71 0.048(3) 0.054(3) 0.050(3) -0.024(2) 0.022(2) -0.028(2)
C77 0.047(2) 0.026(2) 0.054(3) -0.011(2) 0.026(2) -0.0094(19)
C52 0.052(3) 0.022(2) 0.050(3) 0.001(2) 0.012(2) 0.003(2)
C47 0.047(3) 0.053(3) 0.068(3) -0.009(3) -0.001(2) 0.028(2)
C46 0.046(3) 0.047(3) 0.087(4) 0.004(3) -0.007(3) 0.025(2)
C90 0.0203(17) 0.028(2) 0.0235(18) 0.0023(16) -0.0017(14) -0.0077(16)

loop_
_atom_type_symbol
_atom_type_description
_atom_type_scat_dispersion_real
_atom_type_scat_dispersion_imag
_atom_type_scat_source
C C 0.0033 0.0016 'International Tables Vol C Tables 4.2.6.8 and 6.1.1.4'
H H 0.0000 0.0000 'International Tables Vol C Tables 4.2.6.8 and 6.1.1.4'
Cl Cl 0.1484 0.1585 'International Tables Vol C Tables 4.2.6.8 and 6.1.1.4'
Cu Cu 0.3201 1.2651 'International Tables Vol C Tables 4.2.6.8 and 6.1.1.4'
N N 0.0061 0.0033 'International Tables Vol C Tables 4.2.6.8 and 6.1.1.4'
O O 0.0106 0.0060 'International Tables Vol C Tables 4.2.6.8 and 6.1.1.4'

loop_
_geom_angle_atom_site_label_1
_geom_angle_atom_site_label_2
_geom_angle_atom_site_label_3
_geom_angle
Cu4 Cu5 Cu6 124.161(15)
O4 Cu5 Cu6 113.01(7)
O4 Cu5 Cu4 38.34(6)
O4 Cu5 N11 94.79(9)
O4 Cu5 N9 174.62(10)
N11 Cu5 Cu6 64.27(7)
N11 Cu5 Cu4 133.12(7)
N11 Cu5 N9 89.33(10)
O3 Cu5 Cu6 115.12(7)
O3 Cu5 Cu4 38.71(6)
O3 Cu5 O4 76.87(8)
O3 Cu5 N11 170.79(9)
O3 Cu5 N9 98.77(9)
N9 Cu5 Cu6 65.77(7)
N9 Cu5 Cu4 137.46(7)
O2 Cu2 Cu3 37.97(6)
O2 Cu2 N4 92.94(9)
O2 Cu2 N2 164.24(9)
O1 Cu2 Cu3 38.37(6)
O1 Cu2 O2 76.31(8)
O1 Cu2 N4 167.90(9)
O1 Cu2 N2 102.80(9)
N4 Cu2 Cu3 130.81(7)
N4 Cu2 N2 89.06(10)
N2 Cu2 Cu3 138.54(7)
O5 Cu1 Cu6 37.98(6)
O5 Cu1 N3 170.30(10)
O5 Cu1 N1 93.28(9)
O6 Cu1 Cu6 38.25(6)
O6 Cu1 O5 76.15(8)
O6 Cu1 N3 101.80(9)
O6 Cu1 N1 169.42(9)
N3 Cu1 Cu6 138.73(7)
N1 Cu1 Cu6 131.21(7)
N1 Cu1 N3 88.69(10)
Cu5 Cu6 Cu1 115.642(14)
O5 Cu6 Cu5 109.30(6)
O5 Cu6 Cu1 38.39(6)
O5 Cu6 O6 76.43(8)
O5 Cu6 N12 171.11(9)
O5 Cu6 N10 96.15(9)
O6 Cu6 Cu5 113.34(6)
O6 Cu6 Cu1 38.13(6)
O6 Cu6 N12 98.50(9)
O6 Cu6 N10 171.25(9)
N12 Cu6 Cu5 65.69(7)
N12 Cu6 Cu1 135.77(7)
N12 Cu6 N10 88.24(10)
N10 Cu6 Cu5 64.37(7)
N10 Cu6 Cu1 134.08(7)
Cu3 Cu4 Cu5 117.809(15)
O4 Cu4 Cu5 38.79(6)
O4 Cu4 Cu3 118.11(7)
O4 Cu4 N6 171.25(9)
O4 Cu4 O3 76.94(8)
O4 Cu4 N8 100.61(9)
N6 Cu4 Cu5 132.61(7)
N6 Cu4 Cu3 65.41(7)
N6 Cu4 N8 88.13(10)
O3 Cu4 Cu5 38.33(6)
O3 Cu4 Cu3 101.20(7)
O3 Cu4 N6 94.63(9)
O3 Cu4 N8 166.66(10)
N8 Cu4 Cu5 138.75(7)
N8 Cu4 Cu3 68.10(7)
Cu4 Cu3 Cu2 119.903(14)
O2 Cu3 Cu2 38.48(6)
O2 Cu3 Cu4 108.95(6)
O2 Cu3 O1 76.38(8)
O2 Cu3 N5 169.94(9)
O2 Cu3 N7 95.75(9)
O1 Cu3 Cu2 37.93(6)
O1 Cu3 Cu4 118.97(6)
O1 Cu3 N5 98.54(9)
O1 Cu3 N7 172.13(10)
N5 Cu3 Cu2 135.60(7)
N5 Cu3 Cu4 65.62(7)
N5 Cu3 N7 89.28(10)
N7 Cu3 Cu2 134.21(8)
N7 Cu3 Cu4 63.54(7)
Cu4 O4 Cu5 102.88(9)
C94 O4 Cu5 125.25(17)
C94 O4 Cu4 128.88(17)
Cu3 O2 Cu2 103.55(9)
C92 O2 Cu2 123.50(19)
C92 O2 Cu3 126.7(2)
Cu6 O5 Cu1 103.63(9)
C95 O5 Cu1 125.37(18)
C95 O5 Cu6 128.32(19)
Cu1 O6 Cu6 103.62(9)
C96 O6 Cu1 128.37(18)
C96 O6 Cu6 127.97(18)
Cu2 O1 Cu3 103.70(9)
C91 O1 Cu2 127.04(18)
C91 O1 Cu3 129.17(18)
N5 N6 Cu4 114.81(18)
C9 N6 Cu4 135.3(2)
C9 N6 N5 109.9(2)
N3 N4 Cu2 118.33(19)
C6 N4 Cu2 132.44(19)
C6 N4 N3 109.2(2)
N1 N2 Cu2 110.72(18)
C3 N2 Cu2 136.55(19)
C3 N2 N1 108.2(2)
N12 N11 Cu5 116.01(18)
C16 N11 Cu5 134.3(2)
C16 N11 N12 109.5(2)
N6 N5 Cu3 113.99(18)
C7 N5 Cu3 136.8(2)
C7 N5 N6 108.8(2)
Cu5 O3 Cu4 102.97(9)
C93 O3 Cu5 126.79(18)
C93 O3 Cu4 122.77(18)
N4 N3 Cu1 112.27(18)
C4 N3 Cu1 135.8(2)
C4 N3 N4 108.3(2)
N11 N12 Cu6 113.18(17)
C18 N12 Cu6 137.6(2)
C18 N12 N11 108.7(2)
N3 C4 C31 121.0(3)
N3 C4 C5 108.2(3)
C5 C4 C31 130.8(3)
N7 N8 Cu4 109.44(18)
C12 N8 Cu4 136.3(2)
C12 N8 N7 109.2(2)
N11 C16 C17 106.9(3)
N11 C16 C79 121.3(3)
C17 C16 C79 131.8(3)
C16 C17 Cl6 126.2(3)
C18 C17 Cl6 126.2(2)
C18 C17 C16 107.4(3)
N2 N1 Cu1 119.50(19)
C1 N1 Cu1 131.35(19)
C1 N1 N2 109.1(2)
C87 C86 C85 120.5(3)
C39 C38 C37 120.5(3)
N6 C9 C8 106.6(3)
N6 C9 C49 121.4(3)
C8 C9 C49 132.0(3)
C1 C2 Cl1 126.8(2)
C3 C2 Cl1 126.1(2)
C3 C2 C1 107.1(3)
C35 C36 C31 120.1(3)
C36 C31 C4 120.1(3)
C32 C31 C4 120.3(3)
C32 C31 C36 119.5(3)
C13 N9 Cu5 130.1(2)
N10 N9 Cu5 112.03(17)
N10 N9 C13 108.8(2)
N1 C1 C2 107.2(2)
N1 C1 C19 120.4(3)
C2 C1 C19 131.9(3)
C21 C22 C23 119.6(3)
C80 C79 C16 122.1(3)
C84 C79 C16 119.5(3)
C84 C79 C80 118.5(3)
N4 C6 C5 107.6(2)
N4 C6 C37 120.0(3)
C5 C6 C37 132.3(3)
C25 C26 C27 120.9(3)
C86 C85 C18 120.8(3)
C90 C85 C86 118.6(3)
C90 C85 C18 120.6(3)
C62 C61 C12 120.1(3)
C66 C61 C12 121.3(3)
C66 C61 C62 118.7(3)
C9 C8 Cl3 127.2(3)
C7 C8 Cl3 125.1(2)
C7 C8 C9 107.3(3)
N12 C18 C17 107.5(3)
N12 C18 C85 121.8(3)
C17 C18 C85 130.7(3)
C4 C5 Cl2 125.7(2)
C4 C5 C6 106.7(3)
C6 C5 Cl2 127.6(2)
N2 C3 C2 108.3(2)
N2 C3 C25 121.9(3)
C2 C3 C25 129.7(3)
C74 C73 C15 119.4(3)
C78 C73 C74 119.6(3)
C78 C73 C15 120.9(3)
C31 C32 C33 119.9(3)
N8 N7 Cu3 118.81(18)
C10 N7 Cu3 127.7(2)
C10 N7 N8 108.8(2)
C40 C39 C38 120.2(3)
C50 C49 C9 122.0(3)
C50 C49 C54 117.7(3)
C54 C49 C9 120.3(3)
C38 C37 C6 120.0(3)
C38 C37 C42 119.1(3)
C42 C37 C6 120.6(3)
C20 C19 C1 119.1(3)
C24 C19 C1 122.2(3)
C24 C19 C20 118.3(3)
C41 C42 C37 119.6(3)
N9 C13 C67 121.4(3)
N9 C13 C14 106.9(3)
C14 C13 C67 131.7(3)
N9 N10 Cu6 116.40(17)
C15 N10 Cu6 131.8(2)
C15 N10 N9 109.0(2)
C26 C25 C3 120.8(3)
C26 C25 C30 119.0(3)
C30 C25 C3 120.2(3)
C56 C55 C10 119.1(4)
C56 C55 C60 120.1(4)
C60 C55 C10 120.8(3)
N8 C12 C61 124.1(3)
N8 C12 C11 107.2(3)
C11 C12 C61 128.6(3)
C40 C41 C42 120.8(3)
C29 C30 C25 120.0(3)
C21 C20 C19 120.6(3)
C51 C50 C49 120.8(4)
C68 C67 C13 121.9(3)
C68 C67 C72 117.7(3)
C72 C67 C13 120.4(3)
C65 C64 C63 121.3(3)
C22 C23 C24 120.0(3)
C75 C74 C73 120.3(4)
C44 C43 C7 120.4(3)
C48 C43 C7 120.7(3)
C48 C43 C44 118.9(3)
N5 C7 C8 107.4(3)
N5 C7 C43 121.9(3)
C8 C7 C43 130.7(3)
N7 C10 C55 121.6(3)
N7 C10 C11 108.1(3)
C11 C10 C55 130.2(3)
C76 C75 C74 119.9(4)
C34 C35 C36 120.2(3)
C19 C24 C23 120.8(3)
C22 C21 C20 120.5(3)
C34 C33 C32 120.1(3)
C13 C14 Cl5 126.7(3)
C15 C14 Cl5 125.8(2)
C15 C14 C13 107.3(3)
C39 C40 C41 119.9(3)
C12 C11 Cl4 127.6(3)
C10 C11 Cl4 125.5(3)
C10 C11 C12 106.7(3)
C59 C58 C57 121.0(4)
C88 C87 C86 120.5(3)
C67 C68 C69 120.2(4)
C87 C88 C89 119.6(3)
C81 C80 C79 119.9(3)
C30 C29 C28 120.9(3)
C63 C62 C61 121.3(3)
C55 C56 C57 118.0(4)
N10 C15 C73 121.6(3)
N10 C15 C14 107.9(3)
C14 C15 C73 130.5(3)
C71 C72 C67 122.0(4)
C50 C51 C52 120.9(4)
C26 C27 C28 120.0(3)
C82 C81 C80 121.2(3)
C83 C84 C79 121.4(3)
C84 C83 C82 120.0(4)
C64 C65 C66 120.1(3)
C61 C66 C65 119.4(3)
C53 C54 C49 122.1(3)
C46 C45 C44 121.1(4)
C29 C28 C27 119.1(3)
C71 C70 C69 120.7(4)
C58 C57 C56 119.9(4)
C45 C44 C43 119.1(4)
C47 C48 C43 120.8(4)
C64 C63 C62 119.3(3)
C77 C76 C75 120.0(3)
C58 C59 C60 119.3(4)
C52 C53 C54 119.3(4)
C73 C78 C77 119.7(3)
C88 C89 C90 120.3(3)
C33 C34 C35 120.1(3)
C59 C60 C55 121.5(4)
C81 C82 C83 119.1(4)
C70 C69 C68 119.7(4)
C70 C71 C72 119.7(4)
C76 C77 C78 120.5(4)
C51 C52 C53 119.2(4)
C46 C47 C48 120.3(4)
C45 C46 C47 119.6(4)
C89 C90 C85 120.5(3)

loop_
_geom_bond_atom_site_label_1
_geom_bond_atom_site_label_2
_geom_bond_distance
Cu5 Cu6 3.0202(5)
Cu5 Cu4 2.9980(5)
Cu5 O4 1.9264(19)
Cu5 N11 1.963(2)
Cu5 O3 1.9078(19)
Cu5 N9 1.990(2)
Cu2 Cu3 3.0202(5)
Cu2 O2 1.933(2)
Cu2 O1 1.911(2)
Cu2 N4 1.961(2)
Cu2 N2 1.980(2)
Cu1 Cu6 3.0207(5)
Cu1 O5 1.930(2)
Cu1 O6 1.919(2)
Cu1 N3 1.965(2)
Cu1 N1 1.961(2)
Cu6 O5 1.913(2)
Cu6 O6 1.9243(19)
Cu6 N12 1.959(2)
Cu6 N10 1.973(2)
Cu4 Cu3 2.9848(5)
Cu4 O4 1.9075(19)
Cu4 N6 1.955(2)
Cu4 O3 1.9238(19)
Cu4 N8 1.983(2)
Cu3 O2 1.911(2)
Cu3 O1 1.9295(19)
Cu3 N5 1.960(3)
Cu3 N7 1.992(2)
Cl6 C17 1.725(3)
Cl2 C5 1.724(3)
Cl5 C14 1.726(3)
Cl1 C2 1.725(3)
Cl3 C8 1.719(3)
Cl4 C11 1.725(3)
O4 C94 1.433(3)
O2 C92 1.426(3)
O5 C95 1.427(3)
O6 C96 1.417(3)
O1 C91 1.430(3)
N6 N5 1.364(3)
N6 C9 1.350(4)
N4 N3 1.365(3)
N4 C6 1.345(4)
N2 N1 1.371(3)
N2 C3 1.347(4)
N11 N12 1.369(3)
N11 C16 1.346(4)
N5 C7 1.350(4)
O3 C93 1.439(4)
N3 C4 1.350(4)
N12 C18 1.349(4)
C4 C31 1.477(4)
C4 C5 1.386(4)
N8 N7 1.360(3)
N8 C12 1.347(4)
C16 C17 1.402(4)
C16 C79 1.468(4)
C17 C18 1.393(4)
N1 C1 1.347(4)
C86 C85 1.392(4)
C86 C87 1.391(5)
C38 C39 1.392(4)
C38 C37 1.399(4)
C9 C8 1.403(4)
C9 C49 1.477(4)
C2 C1 1.398(4)
C2 C3 1.379(4)
C36 C31 1.395(4)
C36 C35 1.385(4)
C31 C32 1.388(4)
N9 C13 1.366(4)
N9 N10 1.365(3)
C1 C19 1.474(4)
C22 C23 1.380(5)
C22 C21 1.378(5)
C79 C80 1.394(4)
C79 C84 1.387(4)
C6 C5 1.394(4)
C6 C37 1.481(4)
C26 C25 1.375(4)
C26 C27 1.388(4)
C85 C18 1.474(4)
C85 C90 1.392(4)
C61 C12 1.475(4)
C61 C62 1.399(4)
C61 C66 1.391(4)
C8 C7 1.398(4)
C3 C25 1.486(4)
C73 C74 1.388(4)
C73 C15 1.480(4)
C73 C78 1.385(5)
C32 C33 1.398(4)
N7 C10 1.346(4)
C39 C40 1.378(4)
C49 C50 1.383(4)
C49 C54 1.384(4)
C37 C42 1.400(4)
C19 C20 1.394(4)
C19 C24 1.388(4)
C42 C41 1.396(4)
C13 C67 1.468(4)
C13 C14 1.401(4)
N10 C15 1.351(3)
C25 C30 1.402(4)
C55 C10 1.498(5)
C55 C56 1.380(5)
C55 C60 1.381(5)
C12 C11 1.406(4)
C41 C40 1.385(5)
C30 C29 1.377(4)
C20 C21 1.383(4)
C50 C51 1.376(5)
C67 C68 1.384(5)
C67 C72 1.392(4)
C64 C65 1.362(5)
C64 C63 1.370(5)
C23 C24 1.391(4)
C74 C75 1.387(5)
C43 C7 1.470(4)
C43 C44 1.403(5)
C43 C48 1.389(5)
C10 C11 1.382(5)
C75 C76 1.380(5)
C35 C34 1.385(4)
C33 C34 1.375(5)
C14 C15 1.387(4)
C58 C57 1.372(6)
C58 C59 1.367(5)
C87 C88 1.375(5)
C68 C69 1.399(5)
C88 C89 1.383(5)
C80 C81 1.388(5)
C29 C28 1.384(4)
C62 C63 1.375(5)
C56 C57 1.433(5)
C72 C71 1.370(5)
C51 C52 1.381(5)
C27 C28 1.388(5)
C81 C82 1.381(5)
C84 C83 1.384(5)
C83 C82 1.385(5)
C65 C66 1.406(5)
C54 C53 1.382(5)
C45 C44 1.402(5)
C45 C46 1.369(6)
C70 C69 1.376(5)
C70 C71 1.355(6)
C48 C47 1.382(5)
C76 C77 1.379(5)
C59 C60 1.377(5)
C53 C52 1.381(5)
C78 C77 1.390(5)
C89 C90 1.389(4)
C47 C46 1.382(6)
